data_4020015
loop_
_publ_author_name
'Garc\'ia-Granados, A.'
'Guti\'errez, M.C.'
'Mart\'inez, A.'
'Rivas, F.'

_publ_section_title
;
Enzyme-catalyzed rearrangement of a diepoxy-germacrane compound into a new
7-epi-eudesmane derivative
;
_journal_name_full 'Journal of Organic Chemistry'
_journal_page_first 338
_journal_page_last 341
_journal_paper_doi 10.1021/jo048783k
_journal_volume 70
_journal_year 2005
_chemical_formula_moiety 'C21 H34 O7, H2 O'
_chemical_formula_sum 'C21 H36 O8'
_chemical_formula_weight 416.5
_chemical_name_systematic
;
3B,8A,9B-TRIACETOXY-4A-HYDROXY-7-EPI-EUDESMANE
;
_space_group_IT_number 1
_symmetry_cell_setting triclinic
_symmetry_space_group_name_Hall 'P 1'
_symmetry_space_group_name_H-M 'P 1'
_atom_sites_solution_hydrogens geom
_atom_sites_solution_primary direct
_atom_sites_solution_secondary difmap
_cell_angle_alpha 108.41(1)
_cell_angle_beta 96.90(1)
_cell_angle_gamma 92.79(1)
_cell_formula_units_Z 1
_cell_length_a 6.589(1)
_cell_length_b 8.452(1)
_cell_length_c 10.757(1)
_cell_measurement_reflns_used 41
_cell_measurement_temperature 293(2)
_cell_measurement_theta_max 12.48
_cell_measurement_theta_min 4.74
_cell_volume 561.9(1)
_diffrn_ambient_temperature 293(2)
_diffrn_detector_area_resol_mean ?
_diffrn_measurement_device_type ?
_diffrn_measurement_method ?
_diffrn_radiation_monochromator graphite
_diffrn_radiation_source 'fine-focus sealed tube'
_diffrn_radiation_type MoK\a
_diffrn_radiation_wavelength 0.71073
_diffrn_reflns_av_R_equivalents 0.0000
_diffrn_reflns_av_sigmaI/netI 0.0259
_diffrn_reflns_limit_h_max 9
_diffrn_reflns_limit_h_min -1
_diffrn_reflns_limit_k_max 11
_diffrn_reflns_limit_k_min -11
_diffrn_reflns_limit_l_max 15
_diffrn_reflns_limit_l_min -15
_diffrn_reflns_number 4007
_diffrn_reflns_theta_max 30.00
_diffrn_reflns_theta_min 2.02
_diffrn_standards_decay_% ?
_diffrn_standards_interval_count ?
_diffrn_standards_interval_time ?
_diffrn_standards_number ?
_exptl_absorpt_coefficient_mu 0.093
_exptl_absorpt_correction_T_max 0.862
_exptl_absorpt_correction_T_min 0.784
_exptl_absorpt_correction_type empirical
_exptl_crystal_colour colorless
_exptl_crystal_density_diffrn 1.231
_exptl_crystal_density_meas ?
_exptl_crystal_density_method 'not measured'
_exptl_crystal_description 'short prism'
_exptl_crystal_F_000 226
_exptl_crystal_size_max 0.40
_exptl_crystal_size_mid 0.15
_exptl_crystal_size_min 0.10
_refine_ls_abs_structure_details 'Flack H D (1999), Acta Cryst. A55, 908-915'
_refine_ls_abs_structure_Flack 0.00(8)
_refine_ls_extinction_coef ?
_refine_ls_extinction_method none
_refine_ls_goodness_of_fit_ref 0.804
_refine_ls_hydrogen_treatment mixed
_refine_ls_matrix_type full
_refine_ls_number_parameters 270
_refine_ls_number_reflns 4007
_refine_ls_number_restraints 6
_refine_ls_restrained_S_all 0.804
_refine_ls_R_factor_all 0.0480
_refine_ls_R_factor_gt 0.0449
_refine_ls_shift/su_max 0.001
_refine_ls_shift/su_mean 0.000
_refine_ls_structure_factor_coef Fsqd
_refine_ls_weighting_details 'calc w=1/[\s^2^(Fo^2^)+(0.1666P)^2^+0.0202P] where P=(Fo^2^+2Fc^2^)/3'
_refine_ls_weighting_scheme calc
_refine_ls_wR_factor_gt 0.1450
_refine_ls_wR_factor_ref 0.1532
_reflns_number_gt 3723
_reflns_number_total 4007
_reflns_threshold_expression >2sigma(I)
_cod_depositor_comments
;
The following automatic conversions were performed:
'_symmetry_cell_setting' value 'Triclinic' changed to 'triclinic'
according to '/home/saulius/struct/CIF-dictionaries/cif_core.dic'
dictionary named 'cif_core.dic' version 2.4.1 from 2010-06-29.

Automatic conversion script
Id: cif_fix_enum 1527 2010-12-29 10:47:43Z saulius 
;
_cod_database_code 4020015

loop_
_symmetry_equiv_pos_as_xyz
'x, y, z'

loop_
_atom_site_label
_atom_site_type_symbol
_atom_site_fract_x
_atom_site_fract_y
_atom_site_fract_z
_atom_site_U_iso_or_equiv
_atom_site_adp_type
_atom_site_occupancy
_atom_site_symmetry_multiplicity
_atom_site_calc_flag
_atom_site_refinement_flags
_atom_site_disorder_assembly
_atom_site_disorder_group
O1 O 0.3589(3) 0.55085(18) 1.03144(15) 0.0464(4) Uani 1 1 d . . .
O2 O 0.1055(5) 0.7189(3) 1.0608(3) 0.0810(8) Uani 1 1 d . . .
O3 O 0.1998(3) 0.21593(19) 1.01429(13) 0.0444(4) Uani 1 1 d . . .
H3B H 0.2522 0.2819 1.0861 0.067 Uiso 1 1 calc R . .
O4 O -0.0647(2) -0.24057(16) 0.41437(12) 0.0367(3) Uani 1 1 d . . .
O5 O 0.1657(4) -0.4307(3) 0.3865(2) 0.0711(6) Uani 1 1 d . . .
O6 O 0.0504(2) 0.06406(17) 0.41549(11) 0.0348(3) Uani 1 1 d . . .
O7 O -0.2571(3) 0.1632(3) 0.40098(19) 0.0614(5) Uani 1 1 d . . .
C1 C 0.1399(4) 0.3509(2) 0.66996(17) 0.0387(4) Uani 1 1 d . . .
H1A H 0.1649 0.3798 0.5924 0.046 Uiso 1 1 calc R . .
H1B H -0.0047 0.3584 0.6780 0.046 Uiso 1 1 calc R . .
C2 C 0.2684(4) 0.4760(2) 0.7931(2) 0.0431(5) Uani 1 1 d . . .
H2A H 0.4127 0.4738 0.7831 0.052 Uiso 1 1 calc R . .
H2B H 0.2305 0.5882 0.8027 0.052 Uiso 1 1 calc R . .
C3 C 0.2335(3) 0.4318(2) 0.91550(17) 0.0358(4) Uani 1 1 d . . .
H3A H 0.0887 0.4409 0.9268 0.043 Uiso 1 1 calc R . .
C4 C 0.2866(3) 0.2551(2) 0.91076(15) 0.0320(3) Uani 1 1 d . . .
C5 C 0.1647(3) 0.13122(18) 0.78142(14) 0.0279(3) Uani 1 1 d . . .
H5A H 0.0198 0.1437 0.7914 0.033 Uiso 1 1 calc R . .
C6 C 0.1930(3) -0.0524(2) 0.76838(17) 0.0326(3) Uani 1 1 d . . .
H6A H 0.1787 -0.0697 0.8520 0.039 Uiso 1 1 calc R . .
H6B H 0.3305 -0.0761 0.7492 0.039 Uiso 1 1 calc R . .
C7 C 0.0354(3) -0.17496(19) 0.65806(16) 0.0309(3) Uani 1 1 d . . .
H7A H 0.0771 -0.2879 0.6464 0.037 Uiso 1 1 calc R . .
C8 C 0.0672(3) -0.1345(2) 0.53172(15) 0.0308(3) Uani 1 1 d . . .
H8A H 0.2099 -0.1505 0.5173 0.037 Uiso 1 1 calc R . .
C9 C 0.0314(3) 0.0468(2) 0.54398(14) 0.0286(3) Uani 1 1 d . . .
H9A H -0.1070 0.0691 0.5653 0.034 Uiso 1 1 calc R . .
C10 C 0.1919(3) 0.1705(2) 0.65170(15) 0.0293(3) Uani 1 1 d . . .
C11 C -0.1889(3) -0.1749(2) 0.69055(18) 0.0368(4) Uani 1 1 d . . .
H11A H -0.2416 -0.0700 0.6864 0.044 Uiso 1 1 calc R . .
C12 C -0.1978(5) -0.1825(5) 0.8294(3) 0.0628(7) Uani 1 1 d . . .
H12A H -0.1086 -0.0923 0.8925 0.094 Uiso 1 1 calc R . .
H12B H -0.1545 -0.2874 0.8344 0.094 Uiso 1 1 calc R . .
H12C H -0.3360 -0.1726 0.8488 0.094 Uiso 1 1 calc R . .
C13 C -0.3315(5) -0.3199(5) 0.5914(3) 0.0698(8) Uani 1 1 d . . .
H13A H -0.3274 -0.3162 0.5034 0.105 Uiso 1 1 calc R . .
H13B H -0.4693 -0.3102 0.6115 0.105 Uiso 1 1 calc R . .
H13C H -0.2872 -0.4243 0.5969 0.105 Uiso 1 1 calc R . .
C14 C 0.4068(3) 0.1487(3) 0.6089(2) 0.0410(4) Uani 1 1 d . . .
H14A H 0.4395 0.0359 0.5973 0.062 Uiso 1 1 calc R . .
H14B H 0.5068 0.2253 0.6758 0.062 Uiso 1 1 calc R . .
H14C H 0.4077 0.1712 0.5269 0.062 Uiso 1 1 calc R . .
C15 C 0.5176(4) 0.2412(3) 0.9297(2) 0.0441(4) Uani 1 1 d . . .
H15A H 0.5426 0.1289 0.9259 0.066 Uiso 1 1 calc R . .
H15B H 0.5784 0.3178 1.0142 0.066 Uiso 1 1 calc R . .
H15C H 0.5771 0.2681 0.8608 0.066 Uiso 1 1 calc R . .
C16 C 0.2767(5) 0.6911(3) 1.0924(2) 0.0513(5) Uani 1 1 d . . .
C17 C 0.4234(7) 0.8058(4) 1.2063(4) 0.0833(11) Uani 1 1 d . . .
H17A H 0.5510 0.7567 1.2124 0.125 Uiso 1 1 calc R . .
H17B H 0.3660 0.8224 1.2870 0.125 Uiso 1 1 calc R . .
H17C H 0.4470 0.9116 1.1926 0.125 Uiso 1 1 calc R . .
C18 C 0.0065(4) -0.3842(2) 0.3473(2) 0.0433(4) Uani 1 1 d . . .
C19 C -0.1352(5) -0.4778(3) 0.2245(3) 0.0576(6) Uani 1 1 d . . .
H19A H -0.2501 -0.4146 0.2154 0.086 Uiso 1 1 calc R . .
H19B H -0.1833 -0.5843 0.2295 0.086 Uiso 1 1 calc R . .
H19C H -0.0638 -0.4946 0.1493 0.086 Uiso 1 1 calc R . .
C20 C -0.1110(3) 0.1105(2) 0.35135(17) 0.0342(3) Uani 1 1 d . . .
C21 C -0.0807(4) 0.0881(3) 0.21174(19) 0.0481(5) Uani 1 1 d . . .
H21A H 0.0487 0.0439 0.1960 0.072 Uiso 1 1 calc R . .
H21B H -0.0820 0.1943 0.1969 0.072 Uiso 1 1 calc R . .
H21C H -0.1895 0.0117 0.1525 0.072 Uiso 1 1 calc R . .
O1W O 0.4240(4) -0.6870(3) 0.27269(18) 0.0631(5) Uani 1 1 d D . .
H1W H 0.510(7) -0.690(7) 0.337(4) 0.110(17) Uiso 1 1 d D . .
H2W H 0.346(7) -0.612(5) 0.308(5) 0.107(18) Uiso 1 1 d D . .

loop_
_atom_site_aniso_label
_atom_site_aniso_U_11
_atom_site_aniso_U_22
_atom_site_aniso_U_33
_atom_site_aniso_U_23
_atom_site_aniso_U_13
_atom_site_aniso_U_12
O1 0.0514(9) 0.0363(6) 0.0367(7) -0.0052(5) -0.0032(6) 0.0032(6)
O2 0.0833(17) 0.0568(11) 0.0745(14) -0.0126(10) -0.0145(13) 0.0297(12)
O3 0.0592(9) 0.0475(7) 0.0228(5) 0.0096(5) 0.0000(6) -0.0029(7)
O4 0.0394(7) 0.0358(6) 0.0272(5) 0.0018(4) -0.0037(5) 0.0080(5)
O5 0.0677(13) 0.0554(9) 0.0659(12) -0.0115(8) -0.0079(10) 0.0283(10)
O6 0.0372(6) 0.0462(6) 0.0227(5) 0.0121(4) 0.0056(5) 0.0112(5)
O7 0.0502(9) 0.1043(15) 0.0442(8) 0.0379(9) 0.0129(7) 0.0375(10)
C1 0.0542(11) 0.0324(7) 0.0301(7) 0.0120(6) 0.0022(7) 0.0077(8)
C2 0.0610(13) 0.0285(7) 0.0370(9) 0.0086(6) 0.0029(9) 0.0013(8)
C3 0.0438(9) 0.0288(7) 0.0276(7) 0.0014(6) -0.0012(7) 0.0037(7)
C4 0.0378(8) 0.0311(7) 0.0231(6) 0.0051(5) -0.0009(6) 0.0032(6)
C5 0.0320(8) 0.0277(6) 0.0219(6) 0.0062(5) -0.0004(5) 0.0054(6)
C6 0.0373(8) 0.0287(7) 0.0283(6) 0.0084(5) -0.0072(6) 0.0058(6)
C7 0.0362(8) 0.0270(7) 0.0276(7) 0.0080(5) -0.0029(6) 0.0070(6)
C8 0.0331(8) 0.0291(7) 0.0252(6) 0.0035(5) -0.0023(6) 0.0068(6)
C9 0.0332(7) 0.0332(7) 0.0201(5) 0.0091(5) 0.0029(5) 0.0085(6)
C10 0.0349(8) 0.0300(6) 0.0221(6) 0.0077(5) 0.0021(6) 0.0055(6)
C11 0.0377(9) 0.0384(8) 0.0349(8) 0.0140(6) 0.0011(7) 0.0041(7)
C12 0.0543(14) 0.098(2) 0.0449(11) 0.0335(13) 0.0107(11) 0.0085(14)
C13 0.0557(15) 0.0789(18) 0.0571(15) 0.0031(13) 0.0044(12) -0.0250(14)
C14 0.0358(9) 0.0493(9) 0.0344(8) 0.0081(7) 0.0066(7) 0.0030(8)
C15 0.0401(9) 0.0442(9) 0.0386(8) 0.0048(7) -0.0074(8) 0.0060(8)
C16 0.0680(15) 0.0346(8) 0.0410(10) -0.0002(7) 0.0022(10) 0.0056(10)
C17 0.095(3) 0.0509(13) 0.0679(19) -0.0225(13) -0.0119(19) 0.0021(16)
C18 0.0495(11) 0.0339(8) 0.0374(8) 0.0002(7) 0.0020(8) 0.0056(8)
C19 0.0639(15) 0.0448(11) 0.0433(11) -0.0101(8) -0.0033(11) -0.0017(11)
C20 0.0395(9) 0.0366(7) 0.0269(7) 0.0121(5) 0.0013(6) 0.0048(7)
C21 0.0625(13) 0.0594(11) 0.0268(7) 0.0187(7) 0.0061(8) 0.0145(10)
O1W 0.0667(12) 0.0813(12) 0.0359(7) 0.0106(8) 0.0000(8) 0.0301(10)
